data_2237676
loop_
_publ_author_name
'Haddad, Salim F.'
'Warad, Ismail'
'Jodeh, Shehdeh'
'Ben Hadda, Taibi'

_publ_section_title
;
 2,2-Bis(pyridin-2-yl)-1,3-diazinane
;
_journal_coeditor_code NK2200
_journal_issue 4
_journal_name_full 'Acta Crystallographica Section E'
_journal_page_first o569
_journal_paper_doi 10.1107/S1600536813007459
_journal_volume 69
_journal_year 2013
_chemical_formula_iupac 'C14 H16 N4'
_chemical_formula_moiety 'C14 H16 N4'
_chemical_formula_sum 'C14 H16 N4'
_chemical_formula_weight 240.31
_chemical_name_systematic
;
2,2-Bis(pyridin-2-yl)-1,3-diazinane
;
_space_group_IT_number 14
_symmetry_cell_setting monoclinic
_symmetry_space_group_name_Hall '-P 2ybc'
_symmetry_space_group_name_H-M 'P 1 21/c 1'
_atom_sites_solution_hydrogens geom
_atom_sites_solution_primary direct
_atom_sites_solution_secondary difmap
_audit_creation_method SHELXL-97
_cell_angle_alpha 90.00
_cell_angle_beta 103.075(8)
_cell_angle_gamma 90.00
_cell_formula_units_Z 4
_cell_length_a 14.2372(14)
_cell_length_b 8.0302(8)
_cell_length_c 11.3277(9)
_cell_measurement_reflns_used 1403
_cell_measurement_temperature 293(2)
_cell_measurement_theta_max 29.0481
_cell_measurement_theta_min 3.1312
_cell_volume 1261.5(2)
_computing_cell_refinement
;
CrysAlis PRO (Agilent, 2011)
;
_computing_data_collection
;
CrysAlis PRO (Agilent, 2011)
;
_computing_data_reduction
;
CrysAlis PRO (Agilent, 2011)
;
_computing_molecular_graphics 'SHELXTL (Sheldrick, 2008) and <i>ORTEP</i> (Burnett & Johnson, 1996)'
_computing_publication_material 'SHELXTL (Sheldrick, 2008)'
_computing_structure_refinement 'SHELXL97 (Sheldrick, 2008)'
_computing_structure_solution 'SHELXS97 (Sheldrick, 2008)'
_diffrn_ambient_temperature 293(2)
_diffrn_detector_area_resol_mean 16.0534
_diffrn_measured_fraction_theta_full 0.999
_diffrn_measured_fraction_theta_max 0.999
_diffrn_measurement_device_type 'Agilent Xcalibur Eos'
_diffrn_measurement_method '\w scans'
_diffrn_radiation_monochromator graphite
_diffrn_radiation_source 'Enhance (Mo) X-ray Source'
_diffrn_radiation_type MoK\a
_diffrn_radiation_wavelength 0.71073
_diffrn_reflns_av_R_equivalents 0.0226
_diffrn_reflns_av_sigmaI/netI 0.0381
_diffrn_reflns_limit_h_max 15
_diffrn_reflns_limit_h_min -16
_diffrn_reflns_limit_k_max 9
_diffrn_reflns_limit_k_min -9
_diffrn_reflns_limit_l_max 13
_diffrn_reflns_limit_l_min -13
_diffrn_reflns_number 4640
_diffrn_reflns_theta_full 25.02
_diffrn_reflns_theta_max 25.02
_diffrn_reflns_theta_min 3.14
_diffrn_standards_decay_% 0.0
_exptl_absorpt_coefficient_mu 0.079
_exptl_absorpt_correction_T_max 0.99
_exptl_absorpt_correction_T_min 0.98
_exptl_absorpt_correction_type multi-scan
_exptl_absorpt_process_details
;
(CrysAlis PRO; Agilent, 2011)
;
_exptl_crystal_colour colourless
_exptl_crystal_density_diffrn 1.265
_exptl_crystal_density_method 'not measured'
_exptl_crystal_description parallelpiped
_exptl_crystal_F_000 512
_exptl_crystal_size_max 0.3
_exptl_crystal_size_mid 0.2
_exptl_crystal_size_min 0.15
_refine_diff_density_max 0.144
_refine_diff_density_min -0.148
_refine_ls_extinction_method none
_refine_ls_goodness_of_fit_ref 1.046
_refine_ls_hydrogen_treatment mixed
_refine_ls_matrix_type full
_refine_ls_number_parameters 171
_refine_ls_number_reflns 2238
_refine_ls_number_restraints 0
_refine_ls_restrained_S_all 1.046
_refine_ls_R_factor_all 0.0621
_refine_ls_R_factor_gt 0.0411
_refine_ls_shift/su_max 0.000
_refine_ls_shift/su_mean 0.000
_refine_ls_structure_factor_coef Fsqd
_refine_ls_weighting_details 'calc w=1/[\s^2^(Fo^2^)+(0.0446P)^2^+0.0610P] where P=(Fo^2^+2Fc^2^)/3'
_refine_ls_weighting_scheme calc
_refine_ls_wR_factor_gt 0.0926
_refine_ls_wR_factor_ref 0.1080
_reflns_number_gt 1656
_reflns_number_total 2238
_reflns_threshold_expression I>2sigma(I)
_cod_data_source_file nk2200.cif
_cod_data_source_block I
_cod_original_sg_symbol_H-M 'P 21/c'
_cod_database_code 2237676
_cod_database_fobs_code 2237676

loop_
_symmetry_equiv_pos_as_xyz
'x, y, z'
'-x, y+1/2, -z+1/2'
'-x, -y, -z'
'x, -y-1/2, z-1/2'

loop_
_atom_site_type_symbol
_atom_site_label
_atom_site_fract_x
_atom_site_fract_y
_atom_site_fract_z
_atom_site_U_iso_or_equiv
_atom_site_adp_type
_atom_site_calc_flag
_atom_site_refinement_flags
_atom_site_occupancy
_atom_site_symmetry_multiplicity
N N3 0.79810(10) 0.13990(18) 0.07018(11) 0.0369(4) Uani d . 1 1
N N2 0.79269(10) 0.05042(18) -0.24206(10) 0.0406(4) Uani d . 1 1
N N4 0.82606(10) 0.32537(17) -0.08565(12) 0.0377(4) Uani d . 1 1
C C14 0.76709(11) 0.18825(19) -0.05728(12) 0.0315(4) Uani d . 1 1
C C10 0.76853(11) 0.03058(19) -0.13524(12) 0.0306(4) Uani d . 1 1
C C5 0.66284(12) 0.2490(2) -0.08265(13) 0.0356(4) Uani d . 1 1
C C11 0.90172(13) 0.1041(2) 0.10491(14) 0.0456(5) Uani d . 1 1
H H11A 0.9148 0.0036 0.0640 0.055 Uiso calc R 1 1
H H11B 0.9198 0.0835 0.1915 0.055 Uiso calc R 1 1
C C9 0.74371(12) -0.1230(2) -0.09704(14) 0.0412(4) Uani d . 1 1
H H9A 0.7238 -0.1323 -0.0246 0.049 Uiso calc R 1 1
N N1 0.63469(11) 0.3400(2) -0.18294(12) 0.0511(4) Uani d . 1 1
C C6 0.79561(13) -0.0872(2) -0.30852(15) 0.0506(5) Uani d . 1 1
H H6A 0.8117 -0.0751 -0.3832 0.061 Uiso calc R 1 1
C C13 0.92964(13) 0.2875(2) -0.05846(14) 0.0474(5) Uani d . 1 1
H H13A 0.9651 0.3833 -0.0774 0.057 Uiso calc R 1 1
H H13B 0.9417 0.1947 -0.1078 0.057 Uiso calc R 1 1
C C12 0.96337(13) 0.2441(3) 0.07420(15) 0.0532(5) Uani d . 1 1
H H12A 0.9582 0.3410 0.1235 0.064 Uiso calc R 1 1
H H12B 1.0304 0.2098 0.0911 0.064 Uiso calc R 1 1
C C1 0.54414(16) 0.3966(3) -0.20904(18) 0.0639(6) Uani d . 1 1
H H1A 0.5240 0.4598 -0.2790 0.077 Uiso calc R 1 1
C C7 0.77636(14) -0.2439(2) -0.27331(15) 0.0520(5) Uani d . 1 1
H H7A 0.7821 -0.3359 -0.3210 0.062 Uiso calc R 1 1
C C4 0.60138(14) 0.2111(3) -0.00797(16) 0.0539(5) Uani d . 1 1
H H4A 0.6222 0.1458 0.0608 0.065 Uiso calc R 1 1
C C8 0.74829(13) -0.2622(2) -0.16589(15) 0.0503(5) Uani d . 1 1
H H8A 0.7327 -0.3666 -0.1403 0.060 Uiso calc R 1 1
C C2 0.47951(15) 0.3674(3) -0.13943(19) 0.0647(6) Uani d . 1 1
H H2A 0.4174 0.4109 -0.1607 0.078 Uiso calc R 1 1
C C3 0.50821(15) 0.2726(3) -0.03762(19) 0.0685(6) Uani d . 1 1
H H3A 0.4655 0.2496 0.0114 0.082 Uiso calc R 1 1
H H4 0.8042(12) 0.352(2) -0.1662(16) 0.052(5) Uiso d . 1 1
H H3 0.7859(12) 0.224(2) 0.1143(14) 0.050(5) Uiso d . 1 1

loop_
_atom_site_aniso_label
_atom_site_aniso_U_11
_atom_site_aniso_U_22
_atom_site_aniso_U_33
_atom_site_aniso_U_12
_atom_site_aniso_U_13
_atom_site_aniso_U_23
N3 0.0487(9) 0.0332(8) 0.0296(7) 0.0036(7) 0.0108(6) -0.0032(6)
N2 0.0533(10) 0.0376(9) 0.0329(7) -0.0027(7) 0.0141(6) -0.0042(6)
N4 0.0455(9) 0.0288(8) 0.0398(8) -0.0039(7) 0.0120(6) -0.0006(6)
C14 0.0390(10) 0.0265(9) 0.0301(8) 0.0004(7) 0.0102(6) -0.0010(6)
C10 0.0353(9) 0.0274(9) 0.0286(7) 0.0023(7) 0.0059(6) -0.0010(6)
C5 0.0408(10) 0.0297(9) 0.0368(9) -0.0001(7) 0.0099(7) -0.0050(7)
C11 0.0493(12) 0.0495(11) 0.0348(9) 0.0080(9) 0.0030(7) -0.0025(8)
C9 0.0557(12) 0.0320(10) 0.0350(9) -0.0030(8) 0.0087(7) 0.0008(7)
N1 0.0506(10) 0.0521(10) 0.0490(9) 0.0117(8) 0.0078(7) 0.0072(7)
C6 0.0613(13) 0.0550(13) 0.0374(9) 0.0009(10) 0.0154(8) -0.0131(9)
C13 0.0426(11) 0.0482(12) 0.0529(10) -0.0101(9) 0.0139(8) -0.0064(8)
C12 0.0451(12) 0.0599(14) 0.0512(10) -0.0036(10) 0.0039(8) -0.0127(9)
C1 0.0583(14) 0.0653(15) 0.0618(12) 0.0154(11) -0.0001(10) 0.0046(10)
C7 0.0639(13) 0.0400(12) 0.0462(10) 0.0107(10) 0.0004(9) -0.0178(9)
C4 0.0487(12) 0.0639(14) 0.0528(11) 0.0017(10) 0.0190(9) 0.0024(9)
C8 0.0639(13) 0.0279(10) 0.0518(11) -0.0024(9) -0.0024(9) -0.0018(8)
C2 0.0448(13) 0.0705(16) 0.0731(14) 0.0124(11) 0.0012(10) -0.0182(12)
C3 0.0452(13) 0.0887(18) 0.0779(15) 0.0000(12) 0.0269(10) -0.0126(13)

loop_
_atom_type_symbol
_atom_type_description
_atom_type_scat_dispersion_real
_atom_type_scat_dispersion_imag
_atom_type_scat_source
C C 0.0033 0.0016 'International Tables Vol C Tables 4.2.6.8 and 6.1.1.4'
H H 0.0000 0.0000 'International Tables Vol C Tables 4.2.6.8 and 6.1.1.4'
N N 0.0061 0.0033 'International Tables Vol C Tables 4.2.6.8 and 6.1.1.4'

loop_
_geom_angle_atom_site_label_1
_geom_angle_atom_site_label_2
_geom_angle_atom_site_label_3
_geom_angle
C14 N3 C11 112.16(12)
C14 N3 H3 107.7(11)
C11 N3 H3 108.3(11)
C10 N2 C6 117.07(15)
C14 N4 C13 113.39(13)
C14 N4 H4 108.1(11)
C13 N4 H4 110.8(11)
N3 C14 N4 110.86(12)
N3 C14 C5 109.51(12)
N4 C14 C5 107.45(13)
N3 C14 C10 107.83(12)
N4 C14 C10 114.09(12)
C5 C14 C10 106.97(12)
N2 C10 C9 121.72(14)
N2 C10 C14 117.23(13)
C9 C10 C14 121.03(13)
N1 C5 C4 122.15(17)
N1 C5 C14 115.30(14)
C4 C5 C14 122.55(15)
N3 C11 C12 113.15(15)
N3 C11 H11A 108.9
C12 C11 H11A 108.9
N3 C11 H11B 108.9
C12 C11 H11B 108.9
H11A C11 H11B 107.8
C8 C9 C10 120.09(15)
C8 C9 H9A 120.0
C10 C9 H9A 120.0
C5 N1 C1 117.65(17)
N2 C6 C7 124.09(16)
N2 C6 H6A 118.0
C7 C6 H6A 118.0
N4 C13 C12 109.54(14)
N4 C13 H13A 109.8
C12 C13 H13A 109.8
N4 C13 H13B 109.8
C12 C13 H13B 109.8
H13A C13 H13B 108.2
C13 C12 C11 109.23(14)
C13 C12 H12A 109.8
C11 C12 H12A 109.8
C13 C12 H12B 109.8
C11 C12 H12B 109.8
H12A C12 H12B 108.3
N1 C1 C2 123.9(2)
N1 C1 H1A 118.0
C2 C1 H1A 118.0
C6 C7 C8 118.39(16)
C6 C7 H7A 120.8
C8 C7 H7A 120.8
C5 C4 C3 118.56(19)
C5 C4 H4A 120.7
C3 C4 H4A 120.7
C7 C8 C9 118.52(17)
C7 C8 H8A 120.7
C9 C8 H8A 120.7
C1 C2 C3 118.3(2)
C1 C2 H2A 120.9
C3 C2 H2A 120.9
C2 C3 C4 119.4(2)
C2 C3 H3A 120.3
C4 C3 H3A 120.3

loop_
_geom_bond_atom_site_label_1
_geom_bond_atom_site_label_2
_geom_bond_distance
N3 C14 1.4635(18)
N3 C11 1.467(2)
N3 H3 0.878(17)
N2 C10 1.3401(18)
N2 C6 1.343(2)
N4 C14 1.4638(19)
N4 C13 1.468(2)
N4 H4 0.921(17)
C14 C5 1.527(2)
C14 C10 1.546(2)
C10 C9 1.379(2)
C5 N1 1.334(2)
C5 C4 1.381(2)
C11 C12 1.514(2)
C11 H11A 0.9700
C11 H11B 0.9700
C9 C8 1.373(2)
C9 H9A 0.9300
N1 C1 1.336(2)
C6 C7 1.367(3)
C6 H6A 0.9300
C13 C12 1.511(2)
C13 H13A 0.9700
C13 H13B 0.9700
C12 H12A 0.9700
C12 H12B 0.9700
C1 C2 1.361(3)
C1 H1A 0.9300
C7 C8 1.372(2)
C7 H7A 0.9300
C4 C3 1.384(3)
C4 H4A 0.9300
C8 H8A 0.9300
C2 C3 1.365(3)
C2 H2A 0.9300
C3 H3A 0.9300

loop_
_geom_hbond_atom_site_label_D
_geom_hbond_atom_site_label_H
_geom_hbond_atom_site_label_A
_geom_hbond_site_symmetry_A
_geom_hbond_distance_DH
_geom_hbond_distance_HA
_geom_hbond_distance_DA
_geom_hbond_angle_DHA
_geom_hbond_publ_flag
N3 H3 N2 4_566 0.878(17) 2.425(18) 3.2845(19) 166.4(15) y
N4 H4 N1 . 0.921(17) 2.379(17) 2.701(2) 100.3(12) ?
N4 H4 N2 . 0.921(17) 2.564(17) 2.8034(19) 95.3(12) ?

loop_
_geom_torsion_atom_site_label_1
_geom_torsion_atom_site_label_2
_geom_torsion_atom_site_label_3
_geom_torsion_atom_site_label_4
_geom_torsion
C11 N3 C14 N4 -53.05(17)
C11 N3 C14 C5 -171.44(13)
C11 N3 C14 C10 72.50(16)
C13 N4 C14 N3 56.96(16)
C13 N4 C14 C5 176.59(11)
C13 N4 C14 C10 -65.00(16)
C6 N2 C10 C9 -2.7(2)
C6 N2 C10 C14 178.80(14)
N3 C14 C10 N2 -145.84(13)
N4 C14 C10 N2 -22.22(19)
C5 C14 C10 N2 96.46(16)
N3 C14 C10 C9 35.63(19)
N4 C14 C10 C9 159.24(14)
C5 C14 C10 C9 -82.08(17)
N3 C14 C5 N1 161.53(13)
N4 C14 C5 N1 41.03(17)
C10 C14 C5 N1 -81.87(16)
N3 C14 C5 C4 -19.1(2)
N4 C14 C5 C4 -139.63(16)
C10 C14 C5 C4 97.46(17)
C14 N3 C11 C12 53.15(17)
N2 C10 C9 C8 3.5(2)
C14 C10 C9 C8 -178.02(15)
C4 C5 N1 C1 0.9(3)
C14 C5 N1 C1 -179.79(15)
C10 N2 C6 C7 -0.5(3)
C14 N4 C13 C12 -58.22(17)
N4 C13 C12 C11 54.63(19)
N3 C11 C12 C13 -53.6(2)
C5 N1 C1 C2 0.2(3)
N2 C6 C7 C8 2.9(3)
N1 C5 C4 C3 -1.2(3)
C14 C5 C4 C3 179.54(16)
C6 C7 C8 C9 -2.0(3)
C10 C9 C8 C7 -1.0(2)
N1 C1 C2 C3 -1.0(3)
C1 C2 C3 C4 0.6(3)
C5 C4 C3 C2 0.4(3)

loop_
_cod_related_entry_id
_cod_related_entry_database
_cod_related_entry_code
1 ChemSpider 30658388
